data_4308657
loop_
_publ_author_name
'Matthias Weil'
'Ekkehart Tillmanns'
'Dmitry Yu. Pushcharovsky'

_publ_contact_author_address
;  
Institute for Chemical Technologies and Analytics
Division of Structural Chemistry
Vienna University of Technology
Getreidemarkt 9/164-SC
A-1060 Vienna
Austria       
;
_publ_contact_author_email mweil@mail.zserv.tuwien.ac.at
_publ_contact_author_fax '+43 1 58801 17199'
_publ_contact_author_name
;       
Matthias Weil       
;
_publ_contact_author_phone '+43 1 58801 17122'
_publ_section_title
;
Hydrothermal Single-Crystal Growth in the Systems Ag/Hg/X/O (X = VV,
AsV): Crystal Structures of (Ag3Hg)VO4, (Ag2Hg2)3(VO4)4, and
(Ag2Hg2)2(HgO2)(AsO4)2 with the Unusual Tetrahedral Cluster Cations
(Ag3Hg)3+ and (Ag2Hg2)4+ and Crystal Structure of AgHgVO4
;
_journal_name_full 'Inorganic Chemistry'
_journal_page_first 1443
_journal_page_last 1451
_journal_paper_doi 10.1021/ic0484912
_journal_volume 44
_journal_year 2005
_chemical_formula_structural '(Ag3 Hg) (V O4)'
_chemical_formula_sum 'Ag3 Hg O4 V'
_chemical_formula_weight 639.14
_chemical_name_common 'Silver mercury vanadate'
_chemical_name_systematic
; 
 ? 
;
_space_group_IT_number 82
_symmetry_cell_setting tetragonal
_symmetry_space_group_name_Hall 'I -4'
_symmetry_space_group_name_H-M 'I -4'
_atom_sites_solution_hydrogens none
_atom_sites_solution_primary direct
_atom_sites_solution_secondary difmap
_audit_creation_method SHELXL-97
_cell_angle_alpha 90.00
_cell_angle_beta 90.00
_cell_angle_gamma 90.00
_cell_formula_units_Z 2
_cell_length_a 7.7095(2)
_cell_length_b 7.7095(2)
_cell_length_c 4.6714(2)
_cell_measurement_reflns_used 25
_cell_measurement_temperature 293(2)
_cell_measurement_theta_max 18.888
_cell_measurement_theta_min 12.142
_cell_volume 277.651(16)
_computing_cell_refinement 'CAD4 (Nonius, 1989)'
_computing_data_collection 'CAD4 (Nonius, 1989)'
_computing_data_reduction Helena
_computing_publication_material 'SHELXL-97 (Sheldrick, 1997)'
_computing_structure_refinement 'SHELXL-97 (Sheldrick, 1997)'
_computing_structure_solution 'SHELXS-97 (Sheldrick, 1990)'
_diffrn_ambient_temperature 293(2)
_diffrn_measured_fraction_theta_full 1.000
_diffrn_measured_fraction_theta_max 1.000
_diffrn_measurement_device_type 'CAD4 (Nonius)'
_diffrn_measurement_method \w/2\q
_diffrn_radiation_monochromator graphite
_diffrn_radiation_source 'fine-focus sealed tube'
_diffrn_radiation_type MoK\a
_diffrn_radiation_wavelength 0.71073
_diffrn_reflns_av_R_equivalents 0.0529
_diffrn_reflns_av_sigmaI/netI 0.0344
_diffrn_reflns_limit_h_max 13
_diffrn_reflns_limit_h_min -13
_diffrn_reflns_limit_k_max 13
_diffrn_reflns_limit_k_min -13
_diffrn_reflns_limit_l_max 7
_diffrn_reflns_limit_l_min -7
_diffrn_reflns_number 2897
_diffrn_reflns_theta_full 37.39
_diffrn_reflns_theta_max 37.39
_diffrn_reflns_theta_min 3.74
_diffrn_standards_decay_% 0
_diffrn_standards_interval_time 300
_diffrn_standards_number 3
_exptl_absorpt_coefficient_mu 39.481
_exptl_absorpt_correction_T_max 0.3777
_exptl_absorpt_correction_T_min 0.1634
_exptl_absorpt_correction_type numerical
_exptl_absorpt_process_details
;
Habitus (Herrendorf, 1993-1997)
;
_exptl_crystal_colour red
_exptl_crystal_density_diffrn 7.645
_exptl_crystal_density_method 'not measured'
_exptl_crystal_description 'triangular plate'
_exptl_crystal_F_000 552
_exptl_crystal_size_max 0.068
_exptl_crystal_size_mid 0.068
_exptl_crystal_size_min 0.03
_refine_diff_density_max 1.886
_refine_diff_density_min -1.982
_refine_diff_density_rms 0.556
_refine_ls_abs_structure_details 'Flack H D (1983), Acta Cryst. A39, 876-881'
_refine_ls_abs_structure_Flack 0.01(7)
_refine_ls_extinction_coef 0.0150(14)
_refine_ls_extinction_expression Fc^*^=kFc[1+0.001xFc^2^\l^3^/sin(2\q)]^-1/4^
_refine_ls_extinction_method SHELXL
_refine_ls_goodness_of_fit_ref 1.193
_refine_ls_matrix_type full
_refine_ls_number_parameters 24
_refine_ls_number_reflns 730
_refine_ls_number_restraints 0
_refine_ls_restrained_S_all 1.193
_refine_ls_R_factor_all 0.0464
_refine_ls_R_factor_gt 0.0365
_refine_ls_shift/su_max 0.001
_refine_ls_shift/su_mean 0.000
_refine_ls_structure_factor_coef Fsqd
_refine_ls_weighting_details 'w=1/[\s^2^(Fo^2^)+(0.0346P)^2^+4.7934P] where P=(Fo^2^+2Fc^2^)/3'
_refine_ls_weighting_scheme calc
_refine_ls_wR_factor_gt 0.0808
_refine_ls_wR_factor_ref 0.0846
_reflns_number_gt 639
_reflns_number_total 730
_reflns_threshold_expression I>2\s(I)
_cod_data_source_file ic0484912si20041027_114324_2.cif
_cod_data_source_block ag3hg
_cod_database_code 4308657

loop_
_symmetry_equiv_pos_as_xyz
'x, y, z'
'-x, -y, z'
'y, -x, -z'
'-y, x, -z'
'x+1/2, y+1/2, z+1/2'
'-x+1/2, -y+1/2, z+1/2'
'y+1/2, -x+1/2, -z+1/2'
'-y+1/2, x+1/2, -z+1/2'

loop_
_atom_site_label
_atom_site_type_symbol
_atom_site_fract_x
_atom_site_fract_y
_atom_site_fract_z
_atom_site_U_iso_or_equiv
_atom_site_adp_type
_atom_site_occupancy
_atom_site_symmetry_multiplicity
_atom_site_calc_flag
_atom_site_refinement_flags
_atom_site_disorder_assembly
_atom_site_disorder_group
Hg Hg 0.06963(7) 0.33773(6) 0.45854(12) 0.02386(17) Uani 0.25(2) 1 d P . .
Ag Ag 0.06963(7) 0.33773(6) 0.45854(12) 0.02386(17) Uani 0.75(2) 1 d P . .
V V 0.0000 0.0000 0.0000 0.0108(6) Uani 1 4 d S . .
O O 0.1633(7) 0.0855(7) 0.2103(13) 0.0175(11) Uani 1 1 d . . .

loop_
_atom_site_aniso_label
_atom_site_aniso_U_11
_atom_site_aniso_U_22
_atom_site_aniso_U_33
_atom_site_aniso_U_23
_atom_site_aniso_U_13
_atom_site_aniso_U_12
Hg 0.0232(3) 0.0198(2) 0.0286(3) -0.00363(18) 0.00295(17) -0.00206(17)
Ag 0.0232(3) 0.0198(2) 0.0286(3) -0.00363(18) 0.00295(17) -0.00206(17)
V 0.0118(7) 0.0118(7) 0.0089(12) 0.000 0.000 0.000
O 0.014(2) 0.020(2) 0.018(2) -0.0044(18) -0.0035(18) -0.0008(17)

loop_
_atom_type_symbol
_atom_type_description
_atom_type_scat_dispersion_real
_atom_type_scat_dispersion_imag
_atom_type_scat_source
O O 0.0106 0.0060 'International Tables Vol C Tables 4.2.6.8 and 6.1.1.4'
V V 0.3005 0.5294 'International Tables Vol C Tables 4.2.6.8 and 6.1.1.4'
Ag Ag -0.8971 1.1015 'International Tables Vol C Tables 4.2.6.8 and 6.1.1.4'
Hg Hg -2.3894 9.2266 'International Tables Vol C Tables 4.2.6.8 and 6.1.1.4'

loop_
_geom_angle_atom_site_label_1
_geom_angle_atom_site_label_2
_geom_angle_atom_site_label_3
_geom_angle
_geom_angle_site_symmetry_1
_geom_angle_site_symmetry_3
_geom_angle_publ_flag
O Hg O 90.4(3) 4_556 . ?
O Hg O 104.37(7) 4_556 6 ?
O Hg O 100.19(14) . 6 ?
O Hg Hg 108.78(14) 4_556 2_565 ?
O Hg Hg 150.66(15) . 2_565 ?
O Hg Hg 96.30(13) 6 2_565 ?
O Hg Ag 108.78(14) 4_556 2_565 ?
O Hg Ag 150.66(15) . 2_565 ?
O Hg Ag 96.30(13) 6 2_565 ?
Hg Hg Ag 0.00(3) 2_565 2_565 ?
O Hg Hg 106.40(13) 4_556 7_455 ?
O Hg Hg 93.70(15) . 7_455 ?
O Hg Hg 146.01(13) 6 7_455 ?
Hg Hg Hg 60.198(11) 2_565 7_455 ?
Ag Hg Hg 60.198(11) 2_565 7_455 ?
O Hg Ag 106.40(13) 4_556 7_455 ?
O Hg Ag 93.70(15) . 7_455 ?
O Hg Ag 146.01(13) 6 7_455 ?
Hg Hg Ag 60.198(11) 2_565 7_455 ?
Ag Hg Ag 60.198(11) 2_565 7_455 ?
Hg Hg Ag 0.000(16) 7_455 7_455 ?
O Hg Ag 164.78(13) 4_556 8 ?
O Hg Ag 96.18(16) . 8 ?
O Hg Ag 87.97(13) 6 8 ?
Hg Hg Ag 60.198(11) 2_565 8 ?
Ag Hg Ag 60.198(11) 2_565 8 ?
Hg Hg Ag 59.60(2) 7_455 8 ?
Ag Hg Ag 59.60(2) 7_455 8 ?
O Hg Hg 164.78(13) 4_556 8 ?
O Hg Hg 96.18(16) . 8 ?
O Hg Hg 87.97(13) 6 8 ?
Hg Hg Hg 60.198(11) 2_565 8 ?
Ag Hg Hg 60.198(11) 2_565 8 ?
Hg Hg Hg 59.60(2) 7_455 8 ?
Ag Hg Hg 59.60(2) 7_455 8 ?
Ag Hg Hg 0.00(2) 8 8 ?
O Hg Hg 83.08(14) 4_556 8_556 ?
O Hg Hg 140.54(14) . 8_556 ?
O Hg Hg 45.32(14) 6 8_556 ?
Hg Hg Hg 65.908(10) 2_565 8_556 ?
Ag Hg Hg 65.908(10) 2_565 8_556 ?
Hg Hg Hg 125.508(14) 7_455 8_556 ?
Ag Hg Hg 125.508(14) 7_455 8_556 ?
Ag Hg Hg 100.08(2) 8 8_556 ?
Hg Hg Hg 100.08(2) 8 8_556 ?
O Hg Ag 83.08(14) 4_556 8_556 ?
O Hg Ag 140.54(14) . 8_556 ?
O Hg Ag 45.32(14) 6 8_556 ?
Hg Hg Ag 65.908(10) 2_565 8_556 ?
Ag Hg Ag 65.908(10) 2_565 8_556 ?
Hg Hg Ag 125.508(14) 7_455 8_556 ?
Ag Hg Ag 125.508(14) 7_455 8_556 ?
Ag Hg Ag 100.08(2) 8 8_556 ?
Hg Hg Ag 100.08(2) 8 8_556 ?
Hg Hg Ag 0.000(11) 8_556 8_556 ?
O Hg Hg 47.07(15) 4_556 7_456 ?
O Hg Hg 137.45(16) . 7_456 ?
O Hg Hg 90.39(14) 6 7_456 ?
Hg Hg Hg 65.908(10) 2_565 7_456 ?
Ag Hg Hg 65.908(10) 2_565 7_456 ?
Hg Hg Hg 100.08(2) 7_455 7_456 ?
Ag Hg Hg 100.08(2) 7_455 7_456 ?
Ag Hg Hg 125.508(14) 8 7_456 ?
Hg Hg Hg 125.508(14) 8 7_456 ?
Hg Hg Hg 48.18(2) 8_556 7_456 ?
Ag Hg Hg 48.18(2) 8_556 7_456 ?
O V O 108.9(2) . 3 ?
O V O 110.7(4) . 2 ?
O V O 108.9(2) 3 2 ?
O V O 108.9(2) . 4 ?
O V O 110.7(4) 3 4 ?
O V O 108.9(2) 2 4 ?
V O Ag 126.2(3) . 3_556 ?
V O Hg 126.2(3) . 3_556 ?
Ag O Hg 0.00(3) 3_556 3_556 ?
V O Hg 111.6(3) . . ?
Ag O Hg 105.5(2) 3_556 . ?
Hg O Hg 105.5(2) 3_556 . ?
V O Hg 115.6(3) . 6_554 ?
Ag O Hg 87.61(18) 3_556 6_554 ?
Hg O Hg 87.61(18) 3_556 6_554 ?
Hg O Hg 107.0(2) . 6_554 ?
V O Ag 115.6(3) . 6_554 ?
Ag O Ag 87.61(18) 3_556 6_554 ?
Hg O Ag 87.61(18) 3_556 6_554 ?
Hg O Ag 107.0(2) . 6_554 ?
Hg O Ag 0.00(3) 6_554 6_554 ?

loop_
_geom_bond_atom_site_label_1
_geom_bond_atom_site_label_2
_geom_bond_distance
_geom_bond_site_symmetry_2
_geom_bond_publ_flag
Hg O 2.373(6) 4_556 ?
Hg O 2.376(5) . ?
Hg O 2.444(6) 6 ?
Hg Hg 2.7226(10) 2_565 ?
Hg Ag 2.7226(10) 2_565 ?
Hg Hg 2.7390(10) 7_455 ?
Hg Ag 2.7390(10) 7_455 ?
Hg Ag 2.7390(10) 8 ?
Hg Hg 2.7390(10) 8 ?
Hg Hg 3.3349(10) 8_556 ?
Hg Ag 3.3349(10) 8_556 ?
Hg Hg 3.3349(10) 7_456 ?
V O 1.728(6) . ?
V O 1.728(6) 3 ?
V O 1.728(6) 2 ?
V O 1.728(6) 4 ?
O Ag 2.373(6) 3_556 ?
O Hg 2.373(6) 3_556 ?
O Hg 2.444(6) 6_554 ?
O Ag 2.444(6) 6_554 ?
